data_7235200
loop_
_publ_author_name
'Wei-Xu Feng'
'Shao-Yun Yin'
'Mei Pan'
'Hai-Ping Wang'
'Ya-Nan Fan'
'Xing-Qiang Lu'
'Cheng-Yong Su'

_publ_section_title
;
 PMMA-copolymerized color tunable and pure white-light emitting Eu3+-Tb3+
 containing Ln-metallopolymers
;
_journal_name_full 'Journal of Materials Chemistry C'
_journal_page_first 1742
_journal_page_last 1750
_journal_paper_doi 10.1039/C6TC04851J
_journal_volume 5
_journal_year 2017
_chemical_formula_sum 'C55 H57 Cl3 Eu N7 O2'
_chemical_formula_weight 1106.39
_space_group_IT_number 14
_space_group_name_Hall '-P 2ybc'
_space_group_name_H-M_alt 'P 1 21/c 1'
_symmetry_cell_setting monoclinic
_symmetry_space_group_name_H-M 'P 1 21/c 1'
_atom_sites_solution_hydrogens geom
_atom_sites_solution_primary direct
_atom_sites_solution_secondary difmap
_cell_angle_alpha 90.00
_cell_angle_beta 96.235(2)
_cell_angle_gamma 90.00
_cell_formula_units_Z 4
_cell_length_a 17.0210(3)
_cell_length_b 19.9533(3)
_cell_length_c 15.8740(3)
_cell_measurement_reflns_used 22013
_cell_measurement_temperature 293(2)
_cell_measurement_theta_max 27.48
_cell_measurement_theta_min 2.15
_cell_volume 5359.32(16)
_computing_structure_refinement 'SHELXL-97 (Sheldrick, 1997)'
_computing_structure_solution 'SHELXS-97 (Sheldrick, 1990)'
_diffrn_ambient_temperature 293(2)
_diffrn_measured_fraction_theta_full 0.973
_diffrn_measured_fraction_theta_max 0.973
_diffrn_measurement_device_type 'Oxford Diffraction Supernova'
_diffrn_measurement_method 'phi and omega scans'
_diffrn_radiation_monochromator graphite
_diffrn_radiation_source 'fine-focus sealed tube'
_diffrn_radiation_type MoK\a
_diffrn_radiation_wavelength 0.71073
_diffrn_reflns_av_R_equivalents 0.0517
_diffrn_reflns_av_sigmaI/netI 0.0648
_diffrn_reflns_limit_h_max 14
_diffrn_reflns_limit_h_min -21
_diffrn_reflns_limit_k_max 24
_diffrn_reflns_limit_k_min -21
_diffrn_reflns_limit_l_max 19
_diffrn_reflns_limit_l_min -19
_diffrn_reflns_number 22013
_diffrn_reflns_theta_full 26.29
_diffrn_reflns_theta_max 26.29
_diffrn_reflns_theta_min 1.58
_exptl_absorpt_coefficient_mu 1.366
_exptl_crystal_colour yellow
_exptl_crystal_density_diffrn 1.371
_exptl_crystal_density_method 'not measured'
_exptl_crystal_description block
_exptl_crystal_F_000 2264
_exptl_crystal_recrystallization_method 'Re-crystallisation from solvent: EtOH'
_exptl_crystal_size_max 0.31
_exptl_crystal_size_mid 0.28
_exptl_crystal_size_min 0.25
_refine_diff_density_max 1.960
_refine_diff_density_min -1.206
_refine_diff_density_rms 0.167
_refine_ls_extinction_method none
_refine_ls_goodness_of_fit_ref 1.069
_refine_ls_hydrogen_treatment mixed
_refine_ls_matrix_type full
_refine_ls_number_parameters 603
_refine_ls_number_reflns 10576
_refine_ls_number_restraints 348
_refine_ls_restrained_S_all 1.126
_refine_ls_R_factor_all 0.0918
_refine_ls_R_factor_gt 0.0751
_refine_ls_shift/su_max 0.001
_refine_ls_shift/su_mean 0.000
_refine_ls_structure_factor_coef Fsqd
_refine_ls_weighting_details 'calc w=1/[\s^2^(Fo^2^)+(0.1176P)^2^+22.2389P] where P=(Fo^2^+2Fc^2^)/3'
_refine_ls_weighting_scheme calc
_refine_ls_wR_factor_gt 0.2076
_refine_ls_wR_factor_ref 0.2224
_reflns_number_gt 8383
_reflns_number_total 10576
_reflns_threshold_expression >2sigma(I)
_cod_data_source_file J-Mater-Chem-C-2017-5-1742.cif
_cod_data_source_block dk
_cod_depositor_comments
;
The following automatic conversions were performed:

data item '_symmetry_cell_setting' value 'Monoclinic' was changed to
'monoclinic' in accordance with the built-in table derived from the
CIF Core dictionary named 'cif_core.dic' version 2.4.5 last updated
on 2014-11-21.

Automatic conversion script
Id: cif_fix_values 6909 2019-04-08 15:41:33Z antanas 
;
_cod_original_sg_symbol_H-M P2(1)/c
_cod_database_code 7235200

loop_
_symmetry_equiv_pos_as_xyz
'x, y, z'
'-x, y+1/2, -z+1/2'
'-x, -y, -z'
'x, -y-1/2, z-1/2'

loop_
_atom_site_label
_atom_site_type_symbol
_atom_site_fract_x
_atom_site_fract_y
_atom_site_fract_z
_atom_site_U_iso_or_equiv
_atom_site_adp_type
_atom_site_occupancy
_atom_site_symmetry_multiplicity
_atom_site_calc_flag
_atom_site_refinement_flags
_atom_site_disorder_assembly
_atom_site_disorder_group
Eu1 Eu 0.03912(3) 0.731183(18) 0.40270(2) 0.03742(16) Uani 1 1 d . . .
Cl2 Cl 0.08957(11) 0.63627(8) 0.30325(10) 0.0339(4) Uani 1 1 d . . .
Cl3 Cl 0.13386(13) 0.81214(9) 0.32427(13) 0.0437(5) Uani 1 1 d . . .
Cl1 Cl -0.09025(15) 0.74651(13) 0.29662(14) 0.0546(5) Uani 1 1 d . . .
N1 N 0.0200(4) 0.7349(3) 0.5674(4) 0.0309(12) Uani 1 1 d . . .
N2 N -0.0320(4) 0.6326(3) 0.4578(3) 0.0315(12) Uani 1 1 d . . .
N3 N 0.1600(4) 0.7090(3) 0.5054(4) 0.0351(13) Uani 1 1 d . . .
N6 N 0.2342(4) 0.7358(4) 0.6255(4) 0.0452(16) Uani 1 1 d . . .
N5 N -0.0714(4) 0.5674(3) 0.5603(3) 0.0310(12) Uani 1 1 d . . .
N4 N -0.0081(4) 0.8419(3) 0.4590(4) 0.0340(13) Uani 1 1 d . . .
N7 N -0.0981(4) 0.8898(3) 0.5334(4) 0.0327(13) Uani 1 1 d . . .
C1 C 0.4718(13) 1.0277(11) 0.5966(13) 0.137(7) Uani 1 1 d U . .
H1A H 0.4242 1.0310 0.5622 0.205 Uiso 1 1 calc R . .
H1B H 0.5115 1.0591 0.5921 0.205 Uiso 1 1 calc R . .
C2 C 0.4826(10) 0.9808(9) 0.6492(11) 0.100(4) Uani 1 1 d U . .
H2A H 0.5309 0.9788 0.6827 0.120 Uiso 1 1 calc R . .
C3 C 0.4221(8) 0.9272(7) 0.6614(9) 0.078(3) Uani 1 1 d U . .
C4 C 0.4434(7) 0.8798(7) 0.7223(8) 0.073(3) Uani 1 1 d U . .
H4A H 0.4928 0.8817 0.7538 0.088 Uiso 1 1 calc R . .
C5 C 0.3904(6) 0.8290(6) 0.7364(7) 0.062(2) Uani 1 1 d U . .
H5A H 0.4052 0.7960 0.7763 0.075 Uiso 1 1 calc R . .
C6 C 0.3168(5) 0.8268(5) 0.6925(5) 0.0463(17) Uani 1 1 d U . .
C7 C 0.2970(7) 0.8772(6) 0.6335(7) 0.067(2) Uani 1 1 d U . .
H7A H 0.2469 0.8778 0.6036 0.081 Uiso 1 1 calc R . .
C8 C 0.3506(8) 0.9262(7) 0.6189(9) 0.079(3) Uani 1 1 d U . .
H8A H 0.3365 0.9591 0.5786 0.095 Uiso 1 1 calc R . .
C9 C 0.2603(6) 0.7710(5) 0.7065(5) 0.053(2) Uani 1 1 d U . .
H9A H 0.2859 0.7393 0.7469 0.064 Uiso 1 1 calc R . .
H9B H 0.2146 0.7892 0.7301 0.064 Uiso 1 1 calc R . .
C10 C 0.1623(5) 0.7380(4) 0.5816(5) 0.0359(15) Uani 1 1 d U . .
C11 C 0.2835(5) 0.7023(5) 0.5769(5) 0.0491(18) Uani 1 1 d U . .
C12 C 0.3627(6) 0.6851(7) 0.5923(7) 0.067(2) Uani 1 1 d U . .
H12A H 0.3932 0.6966 0.6424 0.080 Uiso 1 1 calc R . .
C13 C 0.3936(7) 0.6501(7) 0.5293(8) 0.075(3) Uani 1 1 d U . .
H13A H 0.4462 0.6367 0.5379 0.090 Uiso 1 1 calc R . .
C14 C 0.3484(6) 0.6333(7) 0.4511(8) 0.067(2) Uani 1 1 d U . .
H14A H 0.3717 0.6097 0.4098 0.080 Uiso 1 1 calc R . .
C15 C 0.2700(6) 0.6521(5) 0.4368(6) 0.0527(19) Uani 1 1 d U . .
H15A H 0.2399 0.6420 0.3859 0.063 Uiso 1 1 calc R . .
C16 C 0.2376(5) 0.6864(4) 0.5005(5) 0.0432(17) Uani 1 1 d U . .
C17 C 0.0904(5) 0.7685(4) 0.6125(4) 0.0360(15) Uani 1 1 d U . .
H17A H 0.0914 0.7621 0.6732 0.043 Uiso 1 1 calc R . .
H17B H 0.0886 0.8163 0.6008 0.043 Uiso 1 1 calc R . .
C18 C -0.0521(5) 0.7748(4) 0.5778(5) 0.0355(15) Uani 1 1 d U . .
H18A H -0.0989 0.7481 0.5617 0.043 Uiso 1 1 calc R . .
H18B H -0.0523 0.7880 0.6366 0.043 Uiso 1 1 calc R . .
C19 C -0.0527(4) 0.8354(4) 0.5232(4) 0.0310(14) Uani 1 1 d U . .
C20 C -0.0273(5) 0.9055(3) 0.4250(4) 0.0318(14) Uani 1 1 d U . .
C21 C -0.0839(5) 0.9358(4) 0.4704(4) 0.0333(14) Uani 1 1 d U . .
C22 C -0.1154(5) 0.9985(4) 0.4503(5) 0.0383(15) Uani 1 1 d U . .
H22A H -0.1542 1.0174 0.4798 0.046 Uiso 1 1 calc R . .
C23 C -0.0861(5) 1.0314(4) 0.3839(5) 0.0400(16) Uani 1 1 d U . .
H23A H -0.1056 1.0737 0.3683 0.048 Uiso 1 1 calc R . .
C24 C -0.0288(5) 1.0035(4) 0.3402(4) 0.0368(15) Uani 1 1 d U . .
H24A H -0.0101 1.0276 0.2964 0.044 Uiso 1 1 calc R . .
C25 C 0.0017(5) 0.9403(4) 0.3598(4) 0.0356(15) Uani 1 1 d U . .
H25A H 0.0406 0.9219 0.3299 0.043 Uiso 1 1 calc R . .
C26 C -0.1559(5) 0.8983(4) 0.5938(5) 0.0430(17) Uani 1 1 d U . .
H26A H -0.1604 0.9456 0.6062 0.052 Uiso 1 1 calc R . .
H26B H -0.1365 0.8758 0.6462 0.052 Uiso 1 1 calc R . .
C27 C -0.2359(6) 0.8716(7) 0.5642(8) 0.068(2) Uani 1 1 d U . .
C28 C -0.2873(9) 0.8658(10) 0.6215(12) 0.106(4) Uani 1 1 d U . .
H28A H -0.2717 0.8773 0.6775 0.127 Uiso 1 1 calc R . .
C29 C -0.3628(10) 0.8430(11) 0.5991(14) 0.123(4) Uani 1 1 d U . .
H29A H -0.3968 0.8386 0.6408 0.147 Uiso 1 1 calc R . .
C30 C -0.3878(10) 0.8275(12) 0.5224(14) 0.125(4) Uani 1 1 d U . .
C31 C -0.3336(10) 0.8299(11) 0.4605(12) 0.125(4) Uani 1 1 d U . .
H31A H -0.3467 0.8137 0.4059 0.150 Uiso 1 1 calc R . .
C32 C -0.2613(9) 0.8573(10) 0.4852(10) 0.105(4) Uani 1 1 d U . .
H32A H -0.2281 0.8663 0.4437 0.126 Uiso 1 1 calc R . .
C33 C -0.4677(12) 0.8036(13) 0.5084(14) 0.145(5) Uani 1 1 d DU . .
H33A H -0.4955 0.8013 0.5557 0.174 Uiso 1 1 calc R . .
C34 C -0.5056(17) 0.7846(13) 0.4359(15) 0.169(8) Uani 1 1 d DU . .
H34A H -0.4804 0.7859 0.3867 0.254 Uiso 1 1 calc R . .
H34C H -0.5576 0.7699 0.4336 0.254 Uiso 1 1 calc R . .
C35 C 0.0116(5) 0.6680(3) 0.6049(4) 0.0315(14) Uani 1 1 d U . .
H35A H -0.0166 0.6717 0.6546 0.038 Uiso 1 1 calc R . .
H35B H 0.0634 0.6493 0.6224 0.038 Uiso 1 1 calc R . .
C36 C -0.0326(4) 0.6229(3) 0.5416(4) 0.0305(13) Uani 1 1 d U . .
C37 C -0.0740(4) 0.5784(3) 0.4206(4) 0.0302(13) Uani 1 1 d U . .
C38 C -0.0937(5) 0.5628(4) 0.3355(5) 0.0380(15) Uani 1 1 d U . .
H38A H -0.0784 0.5901 0.2927 0.046 Uiso 1 1 calc R . .
C39 C -0.1378(5) 0.5042(4) 0.3170(5) 0.0417(16) Uani 1 1 d U . .
H39A H -0.1514 0.4922 0.2607 0.050 Uiso 1 1 calc R . .
C40 C -0.1617(5) 0.4635(4) 0.3808(5) 0.0454(17) Uani 1 1 d U . .
H40A H -0.1906 0.4250 0.3660 0.054 Uiso 1 1 calc R . .
C41 C -0.1434(5) 0.4791(4) 0.4663(5) 0.0418(16) Uani 1 1 d U . .
H41A H -0.1597 0.4523 0.5091 0.050 Uiso 1 1 calc R . .
C42 C -0.0994(5) 0.5371(4) 0.4837(5) 0.0346(14) Uani 1 1 d U . .
C43 C -0.0917(5) 0.5457(4) 0.6439(5) 0.0386(16) Uani 1 1 d U . .
H43A H -0.0537 0.5647 0.6874 0.046 Uiso 1 1 calc R . .
H43B H -0.0874 0.4973 0.6477 0.046 Uiso 1 1 calc R . .
C44 C -0.1726(6) 0.5659(5) 0.6607(6) 0.0494(18) Uani 1 1 d DU . .
C45 C -0.2018(9) 0.6303(8) 0.6479(11) 0.096(3) Uani 1 1 d U . .
H45A H -0.1704 0.6623 0.6253 0.115 Uiso 1 1 calc R . .
C46 C -0.2759(10) 0.6487(10) 0.6677(13) 0.112(4) Uani 1 1 d U . .
H46A H -0.2925 0.6929 0.6608 0.134 Uiso 1 1 calc R . .
C47 C -0.3233(9) 0.6037(10) 0.6963(11) 0.101(3) Uani 1 1 d U . .
C48 C -0.2979(9) 0.5407(10) 0.7044(12) 0.109(4) Uani 1 1 d U . .
H48A H -0.3324 0.5080 0.7200 0.130 Uiso 1 1 calc R . .
C49 C -0.2228(8) 0.5223(8) 0.6908(10) 0.092(3) Uani 1 1 d DU . .
H49A H -0.2062 0.4786 0.7027 0.111 Uiso 1 1 calc R . .
C50 C -0.4053(10) 0.6227(12) 0.7132(12) 0.118(4) Uani 1 1 d U . .
H50A H -0.4392 0.5876 0.7228 0.141 Uiso 1 1 calc R . .
C51 C -0.4346(12) 0.6832(14) 0.7161(15) 0.152(7) Uani 1 1 d U . .
H51B H -0.4033 0.7202 0.7070 0.228 Uiso 1 1 calc R . .
H51C H -0.4867 0.6892 0.7272 0.228 Uiso 1 1 calc R . .
C52 C 0.3236(11) 0.9190(13) 0.3001(13) 0.134(7) Uani 1 1 d U . .
H52A H 0.3783 0.9081 0.2983 0.201 Uiso 1 1 calc R . .
H52B H 0.3121 0.9609 0.2716 0.201 Uiso 1 1 calc R . .
H52C H 0.2912 0.8844 0.2724 0.201 Uiso 1 1 calc R . .
C53 C 0.3065(10) 0.9249(13) 0.3912(13) 0.135(7) Uani 1 1 d U . .
H53A H 0.3193 0.8827 0.4198 0.162 Uiso 1 1 calc R . .
H53B H 0.3406 0.9591 0.4191 0.162 Uiso 1 1 calc R . .
O1 O 0.2293(5) 0.9408(4) 0.3995(6) 0.078(2) Uani 1 1 d . . .
H1C H 0.1842 0.9491 0.3730 0.094 Uiso 1 1 d R . .
C55 C 0.678(3) 0.878(3) 0.911(4) 0.646(17) Uani 1 1 d DU . .
H55A H 0.7249 0.9046 0.9060 0.775 Uiso 1 1 calc R . .
H55B H 0.6802 0.8608 0.9680 0.775 Uiso 1 1 calc R . .
C54 C 0.611(5) 0.917(3) 0.893(5) 0.64(2) Uiso 1 1 d DU . .
H54A H 0.5933 0.9333 0.9444 0.954 Uiso 1 1 calc R . .
H54B H 0.5695 0.8908 0.8626 0.954 Uiso 1 1 calc R . .
H54C H 0.6226 0.9546 0.8581 0.954 Uiso 1 1 calc R . .
O2 O 0.674(3) 0.826(3) 0.853(3) 0.50(3) Uiso 1 1 d D . .
H2C H 0.6931 0.8007 0.8174 0.743 Uiso 1 1 d R . .

loop_
_atom_site_aniso_label
_atom_site_aniso_U_11
_atom_site_aniso_U_22
_atom_site_aniso_U_33
_atom_site_aniso_U_23
_atom_site_aniso_U_13
_atom_site_aniso_U_12
Eu1 0.0588(3) 0.0307(2) 0.0234(2) -0.00109(13) 0.00776(16) -0.00174(17)
Cl2 0.0554(10) 0.0232(7) 0.0246(7) -0.0056(6) 0.0105(7) -0.0047(7)
Cl3 0.0646(12) 0.0273(8) 0.0440(10) -0.0031(7) 0.0274(9) -0.0044(8)
Cl1 0.0650(13) 0.0609(13) 0.0349(10) -0.0089(9) -0.0086(9) 0.0129(11)
N1 0.048(3) 0.021(3) 0.024(3) 0.000(2) 0.006(2) -0.002(2)
N2 0.053(3) 0.030(3) 0.013(2) -0.001(2) 0.007(2) -0.007(3)
N3 0.054(4) 0.028(3) 0.024(3) -0.004(2) 0.008(3) -0.006(3)
N6 0.053(4) 0.056(4) 0.027(3) -0.004(3) 0.002(3) -0.015(3)
N5 0.046(3) 0.030(3) 0.018(3) 0.005(2) 0.006(2) -0.003(2)
N4 0.055(4) 0.028(3) 0.019(3) 0.003(2) 0.003(2) 0.000(3)
N7 0.047(3) 0.028(3) 0.023(3) -0.003(2) 0.005(2) 0.003(3)
C1 0.138(13) 0.119(13) 0.153(15) 0.031(11) 0.011(12) -0.050(11)
C2 0.104(8) 0.087(8) 0.111(8) 0.005(7) 0.020(7) -0.026(7)
C3 0.080(5) 0.073(5) 0.083(6) -0.009(5) 0.021(5) -0.019(5)
C4 0.065(5) 0.075(6) 0.080(6) -0.010(5) 0.011(5) -0.015(5)
C5 0.058(5) 0.070(5) 0.059(5) -0.005(4) 0.005(4) -0.011(4)
C6 0.049(4) 0.056(4) 0.034(3) -0.007(3) 0.004(3) -0.015(3)
C7 0.069(5) 0.065(5) 0.066(5) 0.001(4) -0.003(4) -0.007(4)
C8 0.089(6) 0.069(6) 0.079(6) 0.002(5) 0.009(5) -0.010(5)
C9 0.056(4) 0.073(6) 0.030(4) -0.009(4) -0.003(3) -0.024(4)
C10 0.052(4) 0.031(3) 0.024(3) 0.003(3) 0.001(3) -0.009(3)
C11 0.045(4) 0.063(5) 0.039(4) -0.002(4) 0.003(3) -0.012(4)
C12 0.051(4) 0.091(6) 0.058(5) -0.012(5) 0.004(4) -0.005(5)
C13 0.053(5) 0.098(6) 0.073(6) -0.011(5) 0.005(4) -0.002(5)
C14 0.053(4) 0.084(6) 0.066(5) -0.007(5) 0.017(4) -0.003(4)
C15 0.051(4) 0.060(5) 0.048(4) -0.007(4) 0.008(3) -0.006(4)
C16 0.047(4) 0.044(4) 0.039(4) 0.000(3) 0.006(3) -0.010(3)
C17 0.055(4) 0.031(3) 0.022(3) -0.005(2) 0.001(3) -0.004(3)
C18 0.049(4) 0.032(3) 0.027(3) 0.003(3) 0.012(3) 0.003(3)
C19 0.047(4) 0.032(3) 0.015(3) -0.001(2) 0.004(2) 0.001(3)
C20 0.054(4) 0.025(3) 0.016(3) -0.001(2) 0.002(3) 0.002(3)
C21 0.052(4) 0.029(3) 0.019(3) 0.000(2) 0.001(3) 0.002(3)
C22 0.055(4) 0.032(3) 0.027(3) 0.001(3) -0.001(3) 0.005(3)
C23 0.064(4) 0.024(3) 0.029(3) 0.001(3) -0.006(3) 0.000(3)
C24 0.060(4) 0.026(3) 0.023(3) 0.000(2) 0.002(3) -0.005(3)
C25 0.060(4) 0.027(3) 0.021(3) -0.001(2) 0.006(3) 0.003(3)
C26 0.051(4) 0.046(4) 0.035(4) 0.003(3) 0.016(3) 0.008(3)
C27 0.056(4) 0.081(6) 0.069(5) 0.010(5) 0.012(4) -0.004(4)
C28 0.081(6) 0.126(8) 0.116(7) -0.007(7) 0.029(6) -0.020(6)
C29 0.088(7) 0.148(9) 0.135(7) 0.006(8) 0.023(7) -0.025(7)
C30 0.086(6) 0.154(8) 0.132(7) 0.039(7) -0.003(6) -0.035(7)
C31 0.095(7) 0.161(9) 0.111(8) 0.037(7) -0.023(6) -0.045(7)
C32 0.082(6) 0.141(8) 0.089(7) 0.030(7) -0.002(6) -0.039(6)
C33 0.112(9) 0.170(11) 0.147(10) 0.034(10) -0.008(9) -0.046(9)
C34 0.169(16) 0.173(17) 0.152(16) 0.035(15) -0.038(14) -0.064(14)
C35 0.049(4) 0.025(3) 0.021(3) 0.003(2) 0.006(3) -0.002(3)
C36 0.044(3) 0.027(3) 0.021(3) 0.002(2) 0.004(3) 0.000(3)
C37 0.041(3) 0.029(3) 0.021(3) -0.002(2) 0.004(2) -0.004(3)
C38 0.050(4) 0.037(3) 0.028(3) -0.004(3) 0.004(3) -0.005(3)
C39 0.051(4) 0.042(4) 0.032(3) -0.005(3) 0.001(3) -0.011(3)
C40 0.054(4) 0.036(4) 0.045(4) -0.006(3) 0.001(3) -0.012(3)
C41 0.052(4) 0.038(4) 0.036(4) 0.002(3) 0.006(3) -0.012(3)
C42 0.045(3) 0.030(3) 0.028(3) 0.001(3) 0.001(3) -0.007(3)
C43 0.053(4) 0.037(4) 0.025(3) 0.007(3) 0.004(3) -0.003(3)
C44 0.056(4) 0.048(4) 0.046(4) -0.001(3) 0.015(3) -0.010(3)
C45 0.080(6) 0.075(6) 0.138(7) -0.006(6) 0.036(6) -0.003(5)
C46 0.088(6) 0.100(7) 0.154(8) -0.020(7) 0.038(7) 0.008(6)
C47 0.072(6) 0.121(7) 0.117(7) -0.016(6) 0.038(5) 0.004(6)
C48 0.079(6) 0.120(8) 0.132(8) 0.018(7) 0.035(6) -0.005(6)
C49 0.078(6) 0.090(7) 0.111(7) 0.023(6) 0.025(6) -0.006(6)
C50 0.083(7) 0.154(10) 0.120(9) -0.021(9) 0.028(7) 0.016(8)
C51 0.104(11) 0.198(18) 0.153(15) -0.051(14) 0.003(11) 0.040(13)
C52 0.096(10) 0.172(17) 0.135(14) -0.034(13) 0.019(10) -0.022(11)
C53 0.091(10) 0.188(18) 0.123(13) -0.043(13) -0.001(10) -0.004(11)
O1 0.068(5) 0.073(5) 0.093(6) -0.028(5) 0.005(4) 0.013(4)
C55 0.66(2) 0.66(2) 0.63(3) 0.00(2) 0.08(2) -0.593

loop_
_atom_type_symbol
_atom_type_description
_atom_type_scat_dispersion_real
_atom_type_scat_dispersion_imag
_atom_type_scat_source
C C 0.0033 0.0016 'International Tables Vol C Tables 4.2.6.8 and 6.1.1.4'
H H 0.0000 0.0000 'International Tables Vol C Tables 4.2.6.8 and 6.1.1.4'
N N 0.0061 0.0033 'International Tables Vol C Tables 4.2.6.8 and 6.1.1.4'
O O 0.0106 0.0060 'International Tables Vol C Tables 4.2.6.8 and 6.1.1.4'
Cl Cl 0.1484 0.1585 'International Tables Vol C Tables 4.2.6.8 and 6.1.1.4'
Eu Eu -0.1578 3.6682 'International Tables Vol C Tables 4.2.6.8 and 6.1.1.4'

loop_
_geom_angle_atom_site_label_1
_geom_angle_atom_site_label_2
_geom_angle_atom_site_label_3
_geom_angle
_geom_angle_site_symmetry_1
_geom_angle_site_symmetry_3
N2 Eu1 N3 91.6(2) . .
N2 Eu1 N4 112.0(2) . .
N3 Eu1 N4 101.0(2) . .
N2 Eu1 Cl1 85.01(15) . .
N3 Eu1 Cl1 176.38(15) . .
N4 Eu1 Cl1 81.41(15) . .
N2 Eu1 Cl2 81.28(14) . .
N3 Eu1 Cl2 88.03(14) . .
N4 Eu1 Cl2 163.43(13) . .
Cl1 Eu1 Cl2 90.26(7) . .
N2 Eu1 N1 64.34(17) . .
N3 Eu1 N1 63.2(2) . .
N4 Eu1 N1 63.60(18) . .
Cl1 Eu1 N1 116.07(15) . .
Cl2 Eu1 N1 132.89(13) . .
N2 Eu1 Cl3 165.54(14) . .
N3 Eu1 Cl3 85.20(15) . .
N4 Eu1 Cl3 82.48(14) . .
Cl1 Eu1 Cl3 97.82(8) . .
Cl2 Eu1 Cl3 84.51(5) . .
N1 Eu1 Cl3 125.52(13) . .
C35 N1 C17 108.9(6) . .
C35 N1 C18 108.8(6) . .
C17 N1 C18 109.6(6) . .
C35 N1 Eu1 113.4(4) . .
C17 N1 Eu1 107.8(4) . .
C18 N1 Eu1 108.2(4) . .
C36 N2 C37 104.4(6) . .
C36 N2 Eu1 120.8(5) . .
C37 N2 Eu1 134.7(4) . .
C10 N3 C16 104.7(7) . .
C10 N3 Eu1 116.7(5) . .
C16 N3 Eu1 136.5(5) . .
C10 N6 C11 107.7(7) . .
C10 N6 C9 127.0(8) . .
C11 N6 C9 124.7(8) . .
C36 N5 C42 107.2(5) . .
C36 N5 C43 127.7(6) . .
C42 N5 C43 124.6(6) . .
C19 N4 C20 104.5(6) . .
C19 N4 Eu1 114.2(5) . .
C20 N4 Eu1 135.9(4) . .
C19 N7 C21 107.1(6) . .
C19 N7 C26 127.4(6) . .
C21 N7 C26 125.3(6) . .
C1 C2 C3 124.1(18) . .
C8 C3 C4 120.4(12) . .
C8 C3 C2 123.1(15) . .
C4 C3 C2 116.4(13) . .
C3 C4 C5 119.2(12) . .
C6 C5 C4 121.1(11) . .
C5 C6 C7 117.5(9) . .
C5 C6 C9 120.9(9) . .
C7 C6 C9 121.6(9) . .
C8 C7 C6 120.8(11) . .
C3 C8 C7 121.0(13) . .
N6 C9 C6 110.9(7) . .
N3 C10 N6 112.9(7) . .
N3 C10 C17 121.9(7) . .
N6 C10 C17 125.2(7) . .
N6 C11 C12 131.6(9) . .
N6 C11 C16 106.1(8) . .
C12 C11 C16 122.3(9) . .
C13 C12 C11 116.1(10) . .
C12 C13 C14 122.8(11) . .
C15 C14 C13 119.9(10) . .
C14 C15 C16 117.9(9) . .
C15 C16 C11 120.9(8) . .
C15 C16 N3 130.5(8) . .
C11 C16 N3 108.5(7) . .
N1 C17 C10 107.6(6) . .
C19 C18 N1 109.0(6) . .
N4 C19 N7 113.1(6) . .
N4 C19 C18 123.4(6) . .
N7 C19 C18 123.5(6) . .
C25 C20 C21 119.3(7) . .
C25 C20 N4 130.9(7) . .
C21 C20 N4 109.7(6) . .
C22 C21 N7 131.6(7) . .
C22 C21 C20 122.9(7) . .
N7 C21 C20 105.5(6) . .
C23 C22 C21 116.3(7) . .
C24 C23 C22 121.8(7) . .
C23 C24 C25 121.7(7) . .
C20 C25 C24 118.0(7) . .
N7 C26 C27 114.2(8) . .
C32 C27 C28 117.5(14) . .
C32 C27 C26 125.0(11) . .
C28 C27 C26 117.4(12) . .
C27 C28 C29 121.1(18) . .
C30 C29 C28 122.0(19) . .
C29 C30 C31 118.3(17) . .
C29 C30 C33 116(2) . .
C31 C30 C33 125(2) . .
C32 C31 C30 116.7(19) . .
C27 C32 C31 123.6(16) . .
C34 C33 C30 127(2) . .
N1 C35 C36 109.8(5) . .
N5 C36 N2 113.3(6) . .
N5 C36 C35 125.1(6) . .
N2 C36 C35 121.5(6) . .
C38 C37 N2 130.2(6) . .
C38 C37 C42 120.1(7) . .
N2 C37 C42 109.7(6) . .
C37 C38 C39 117.2(7) . .
C40 C39 C38 121.7(7) . .
C39 C40 C41 121.8(7) . .
C42 C41 C40 115.9(7) . .
C41 C42 N5 131.3(7) . .
C41 C42 C37 123.3(7) . .
N5 C42 C37 105.4(6) . .
N5 C43 C44 113.2(7) . .
C49 C44 C45 114.9(12) . .
C49 C44 C43 121.8(10) . .
C45 C44 C43 123.3(9) . .
C44 C45 C46 122.3(15) . .
C47 C46 C45 120.3(18) . .
C46 C47 C48 118.1(15) . .
C46 C47 C50 120.3(19) . .
C48 C47 C50 121.4(18) . .
C47 C48 C49 122.5(16) . .
C44 C49 C48 121.6(15) . .
C51 C50 C47 127(2) . .
O1 C53 C52 113.3(16) . .
O2 C55 C54 108(2) . .

loop_
_geom_bond_atom_site_label_1
_geom_bond_atom_site_label_2
_geom_bond_distance
_geom_bond_site_symmetry_2
Eu1 N2 2.516(6) .
Eu1 N3 2.522(7) .
Eu1 N4 2.545(6) .
Eu1 Cl1 2.641(2) .
Eu1 Cl2 2.6666(16) .
Eu1 N1 2.671(6) .
Eu1 Cl3 2.6824(18) .
N1 C35 1.475(8) .
N1 C17 1.487(9) .
N1 C18 1.488(10) .
N2 C36 1.346(8) .
N2 C37 1.393(9) .
N3 C10 1.337(9) .
N3 C16 1.406(11) .
N6 C10 1.341(11) .
N6 C11 1.373(12) .
N6 C9 1.491(10) .
N5 C36 1.340(9) .
N5 C42 1.394(9) .
N5 C43 1.472(9) .
N4 C19 1.342(9) .
N4 C20 1.404(9) .
N7 C19 1.352(9) .
N7 C21 1.397(9) .
N7 C26 1.455(9) .
C1 C2 1.25(2) .
C2 C3 1.512(19) .
C3 C8 1.325(19) .
C3 C4 1.373(19) .
C4 C5 1.392(16) .
C5 C6 1.366(13) .
C6 C7 1.390(15) .
C6 C9 1.503(12) .
C7 C8 1.374(17) .
C10 C17 1.497(12) .
C11 C12 1.387(14) .
C11 C16 1.406(12) .
C12 C13 1.369(16) .
C13 C14 1.428(17) .
C14 C15 1.381(14) .
C15 C16 1.385(13) .
C18 C19 1.487(10) .
C20 C25 1.382(10) .
C20 C21 1.401(10) .
C21 C22 1.386(10) .
C22 C23 1.380(11) .
C23 C24 1.375(12) .
C24 C25 1.386(10) .
C26 C27 1.491(14) .
C27 C32 1.31(2) .
C27 C28 1.333(18) .
C28 C29 1.37(2) .
C29 C30 1.28(3) .
C30 C31 1.42(3) .
C30 C33 1.44(2) .
C31 C32 1.36(2) .
C33 C34 1.314(18) .
C35 C36 1.490(10) .
C37 C38 1.390(10) .
C37 C42 1.402(10) .
C38 C39 1.402(11) .
C39 C40 1.392(12) .
C40 C41 1.394(12) .
C41 C42 1.389(11) .
C43 C44 1.486(12) .
C44 C49 1.343(13) .
C44 C45 1.385(18) .
C45 C46 1.38(2) .
C46 C47 1.32(2) .
C47 C48 1.33(2) .
C47 C50 1.50(2) .
C48 C49 1.37(2) .
C50 C51 1.31(3) .
C52 C53 1.51(2) .
C53 O1 1.374(19) .
C55 O2 1.38(2) .
C55 C54 1.39(2) .
